data_1546300
loop_
_publ_author_name
'Guarnieri-Ib\'a\~nez, Alejandro'
'Medina, Florian'
'Besnard, C\'eline'
'Kidd, Sarah L.'
'Spring, David R.'
'Lacour, Jerome'

_publ_section_title
;
 Diversity-Oriented Synthesis of Heterocycles and Macrocycles by
 Controlled Reactions of Oxetanes with \a-Iminocarbenes
;
_journal_name_full 'Chem. Sci.'
_journal_paper_doi 10.1039/C7SC00964J
_journal_year 2017
_chemical_formula_moiety 'C21 H25 N O3 S'
_chemical_formula_sum 'C21 H25 N O3 S'
_chemical_formula_weight 371.48
_space_group_crystal_system triclinic
_space_group_IT_number 2
_space_group_name_Hall '-P 1'
_space_group_name_H-M_alt 'P -1'
_symmetry_space_group_name_Hall '-P 1'
_symmetry_space_group_name_H-M 'P -1'
_atom_sites_solution_hydrogens geom
_atom_sites_solution_primary direct
_audit_creation_date 2017-01-18
_audit_creation_method
;
Olex2 1.2
(compiled 2016.11.30 svn.r3356 for OlexSys, GUI svn.r5269)
;
_audit_update_record
;
2017-02-27 deposited with the CCDC.
2017-06-07 downloaded from the CCDC.
;
_cell_angle_alpha 117.600(6)
_cell_angle_beta 110.658(5)
_cell_angle_gamma 94.009(4)
_cell_formula_units_Z 2
_cell_length_a 10.6084(6)
_cell_length_b 10.7200(5)
_cell_length_c 10.8762(7)
_cell_measurement_reflns_used 6022
_cell_measurement_temperature 179(2)
_cell_measurement_theta_max 72.8360
_cell_measurement_theta_min 4.6150
_cell_volume 984.19(13)
_computing_cell_refinement 'CrysAlisPro 1.171.38.43 (Rigaku OD, 2015)'
_computing_data_collection 'CrysAlisPro 1.171.38.43 (Rigaku OD, 2015)'
_computing_data_reduction 'CrysAlisPro 1.171.38.43 (Rigaku OD, 2015)'
_computing_molecular_graphics 'Olex2 (Dolomanov et al., 2009)'
_computing_publication_material 'Olex2 (Dolomanov et al., 2009)'
_computing_structure_refinement 'ShelXL (Sheldrick, 2015)'
_computing_structure_solution 'SIR2004 (Burla et al., 2007)'
_diffrn_ambient_environment N~2~
_diffrn_ambient_temperature 179(2)
_diffrn_detector 'CCD plate'
_diffrn_detector_area_resol_mean 10.4679
_diffrn_detector_type Atlas
_diffrn_measured_fraction_theta_full 0.9994
_diffrn_measured_fraction_theta_max 0.9825
_diffrn_measurement_details
;
List of Runs (angles in degrees, time in seconds):

  # Type    Start    End  Width  t~exp~   \w     \q     \k     \f   Frames
#--------------------------------------------------------------------------
  1  \w    135.00 161.00   1.00    7.50    --  109.75  61.00 -60.00   26
  2  \w    117.00 178.00   1.00    7.50    --  109.75  77.00-150.00   61
  3  \w    116.00 144.00   1.00    2.00    --   60.00  77.00-118.63   28
  4  \w     98.00 139.00   1.00    2.00    --   60.00  69.00 -50.26   41
  5  \w    102.00 151.00   1.00    2.00    --   68.00  75.00 -21.05   49
  6  \w    109.00 135.00   1.00    7.50    --  109.75  77.00-120.00   26
  7  \w     82.00 172.00   1.00    7.50    --  109.75  61.00 -90.00   90
  8  \w     74.00 176.00   1.00    7.50    --  109.75  77.00-180.00  102
  9  \w     79.00 125.00   1.00    7.50    --  109.75  61.00 -60.00   46
 10  \w     79.00 107.00   1.00    7.50    --  109.75  61.00-120.00   28
 11  \w     74.00 100.00   1.00    7.50    --  109.75  77.00 -90.00   26
 12  \w     74.00 100.00   1.00    7.50    --  109.75  77.00-120.00   26
 13  \w     74.00 100.00   1.00    7.50    --  109.75  77.00-150.00   26
 14  \w     68.00 151.00   1.00    2.00    --   68.00  76.00-151.04   83
 15  \w     77.00 153.00   1.00    7.50    --  109.75  61.00   0.00   76
 16  \w    113.00 177.00   1.00    7.50    --  109.75  77.00 120.00   64
 17  \w    113.00 145.00   1.00    7.50    --  109.75  77.00 150.00   32
 18  \w     94.00 127.00   1.00    2.00    --   64.00  76.00 179.27   33
 19  \w     78.00 108.00   1.00    7.50    --  109.75  61.00 150.00   30
 20  \w     74.00  99.00   1.00    7.50    --  109.75  77.00 120.00   25
 21  \w     74.00 148.00   1.00    7.50    --  109.75  77.00  90.00   74
 22  \w     78.00 103.00   1.00    7.50    --  109.75  61.00  60.00   25
 23  \w     75.00 177.00   1.00    7.50    --  109.75  77.00  60.00  102
 24  \w     74.00 174.00   1.00    7.50    --  109.75  77.00  30.00  100
 25  \w     77.00 108.00   1.00    7.50    --  109.75  77.00 150.00   31
 26  \w     49.00  81.00   1.00    7.50    --   84.00  66.00  47.84   32
 27  \w     77.00 103.00   1.00    7.50    --  109.75  61.00  30.00   26
 28  \w     77.00 178.00   1.00    7.50    --  109.75  61.00 -30.00  101
 29  \w     74.00 100.00   1.00    7.50    --  109.75  77.00 -30.00   26
 30  \w     34.00  64.00   1.00    2.00    --   68.00  76.00-151.04   30
 31  \w     27.00  66.00   1.00    2.00    --   60.00  77.00-118.63   39
 32  \w     25.00  56.00   1.00    2.00    --   60.00  69.00 -50.26   31
 33  \w     32.00  75.00   1.00    2.00    --   68.00  75.00 -21.05   43
 34  \w     26.00  55.00   1.00    2.00    --   60.00  76.00  32.62   29
 35  \w     20.00  45.00   1.00    2.00    --   56.00  79.00 106.09   25
 36  \w     29.00  71.00   1.00    2.00    --   64.00  73.00 117.96   42
 37  \w     28.00  54.00   1.00    2.00    --   64.00  76.00 179.27   26
 38  \w     10.00  35.00   1.00    2.00    --   48.00  85.00 179.26   25
 39  \w     19.00  44.00   1.00    2.00    --   56.00  80.00  75.49   25
 40  \w      3.00  28.00   1.00    2.00    --   44.00  90.00  -8.62   25
 41  \w     20.00  45.00   1.00    2.00    --   56.00  79.00 -53.90   25
 42  \w    -52.00  -8.00   1.00    2.00    --  -38.94 -57.00 -60.00   44
 43  \w    -28.00  -3.00   1.00    2.00    --  -38.94 -77.00-180.00   25
 44  \w     27.00  90.00   1.00    2.00    --   38.94-125.00-180.00   63
 45  \w     33.00  87.00   1.00    7.50    --  109.75 -94.00-180.00   54
 46  \w     23.00 108.00   1.00    7.50    --  109.75 -94.00-120.00   85
 47  \w     34.00  95.00   1.00    7.50    --  109.75 -94.00 -30.00   61
 48  \w     23.00  89.00   1.00    2.00    --   38.94-125.00  30.00   66
 49  \w     27.00 109.00   1.00    7.50    --  109.75 -94.00  30.00   82
 50  \w     28.00 116.00   1.00    7.50    --  109.75-111.00 150.00   88
 51  \w    -71.00  21.00   1.00    2.00    --  -38.94  57.00 -60.00   92
 52  \w    -87.00 -10.00   1.00    2.00    --  -38.94 -38.00  30.00   77
 53  \w   -117.00 -59.00   1.00    2.00    --  -38.94 -57.00 -60.00   58
 54  \w   -123.00 -37.00   1.00    2.00    --  -38.94 -77.00-180.00   86
;
_diffrn_measurement_device 'four-circle diffractometer'
_diffrn_measurement_device_type 'SuperNova, Dual, Cu at zero, Atlas'
_diffrn_measurement_method '\w scans'
_diffrn_orient_matrix_type 'CrysAlisPro convention (1999,Acta A55,543-557)'
_diffrn_orient_matrix_UB_11 0.1553819000
_diffrn_orient_matrix_UB_12 0.0038031000
_diffrn_orient_matrix_UB_13 0.0408200000
_diffrn_orient_matrix_UB_21 -0.0442607000
_diffrn_orient_matrix_UB_22 -0.1658548000
_diffrn_orient_matrix_UB_23 -0.1181244000
_diffrn_orient_matrix_UB_31 -0.0074714000
_diffrn_orient_matrix_UB_32 0.0321799000
_diffrn_orient_matrix_UB_33 -0.1261480000
_diffrn_radiation_monochromator mirror
_diffrn_radiation_probe x-ray
_diffrn_radiation_type 'Cu K\a'
_diffrn_radiation_wavelength 1.54184
_diffrn_reflns_av_R_equivalents 0.0391
_diffrn_reflns_av_unetI/netI 0.0291
_diffrn_reflns_Laue_measured_fraction_full 0.999
_diffrn_reflns_Laue_measured_fraction_max 0.983
_diffrn_reflns_limit_h_max 13
_diffrn_reflns_limit_h_min -13
_diffrn_reflns_limit_k_max 13
_diffrn_reflns_limit_k_min -13
_diffrn_reflns_limit_l_max 12
_diffrn_reflns_limit_l_min -13
_diffrn_reflns_number 14460
_diffrn_reflns_point_group_measured_fraction_full 0.999
_diffrn_reflns_point_group_measured_fraction_max 0.983
_diffrn_reflns_theta_full 67.684
_diffrn_reflns_theta_max 73.301
_diffrn_reflns_theta_min 4.642
_diffrn_source 'micro-focus sealed X-ray tube'
_diffrn_source_type 'SuperNova (Cu) X-ray Source'
_exptl_absorpt_coefficient_mu 1.617
_exptl_absorpt_correction_T_max 0.960
_exptl_absorpt_correction_T_min 0.692
_exptl_absorpt_correction_type gaussian
_exptl_absorpt_process_details
;
CrysAlisPro 1.171.38.43 (Rigaku Oxford Diffraction, 2015)
Numerical absorption correction based on gaussian integration over
            a multifaceted crystal model
Empirical absorption correction using spherical harmonics,
 implemented in SCALE3 ABSPACK scaling algorithm.
;
_exptl_crystal_colour colourless
_exptl_crystal_colour_primary colourless
_exptl_crystal_density_diffrn 1.254
_exptl_crystal_description plate
_exptl_crystal_F_000 396
_exptl_crystal_size_max 0.493
_exptl_crystal_size_mid 0.13
_exptl_crystal_size_min 0.026
_refine_diff_density_max 0.407
_refine_diff_density_min -0.357
_refine_diff_density_rms 0.044
_refine_ls_extinction_method none
_refine_ls_goodness_of_fit_ref 1.039
_refine_ls_hydrogen_treatment constr
_refine_ls_matrix_type full
_refine_ls_number_parameters 269
_refine_ls_number_reflns 3882
_refine_ls_number_restraints 88
_refine_ls_restrained_S_all 1.035
_refine_ls_R_factor_all 0.0485
_refine_ls_R_factor_gt 0.0413
_refine_ls_shift/su_max 0.000
_refine_ls_shift/su_mean 0.000
_refine_ls_structure_factor_coef Fsqd
_refine_ls_weighting_details 'w=1/[\s^2^(Fo^2^)+(0.0661P)^2^+0.1858P] where P=(Fo^2^+2Fc^2^)/3'
_refine_ls_weighting_scheme calc
_refine_ls_wR_factor_gt 0.1124
_refine_ls_wR_factor_ref 0.1187
_reflns_Friedel_coverage 0.000
_reflns_number_gt 3343
_reflns_number_total 3882
_reflns_threshold_expression 'I > 2\s(I)'
_cod_data_source_file c7sc00964j2.cif
_cod_data_source_block ajgi268-2-1
_cod_original_cell_volume 984.19(11)
_cod_database_code 1546300
_shelx_space_group_comment
;
The symmetry employed for this shelxl refinement is uniquely defined
by the following loop, which should always be used as a source of
symmetry information in preference to the above space-group names.
They are only intended as comments.
;
_reflns_odcompleteness_completeness 99.94
_reflns_odcompleteness_iscentric 1
_reflns_odcompleteness_theta 66.97
_olex2_refinement_description
;
1. Fixed Uiso
 At 1.2 times of:
  All C(H) groups, All C(H,H) groups, All C(H,H,H,H) groups
 At 1.5 times of:
  All C(H,H,H) groups, All C(H,H,H,H,H,H) groups
2. Restrained distances
 C21-C20 = C23-C21 = C24-C21 = C22-C21 = C22-C18
 1.55 with sigma of 0.02
 C22B-C21B = C22B-C18B = C21B-C20B = C24-C21B = C23B-C21B
 1.55 with sigma of 0.02
3. Uiso/Uaniso restraints and constraints
Uanis(O19B) = Uanis(C22)
Uanis(C22B) = Uanis(O19)
Uanis(C18) = Uanis(C18B)
Uanis(C21) = Uanis(C21B)
4. Rigid body (RIGU) restrains
 C16, C17, C21B, C22B, O19B, C20B, C23B, C18B
 with sigma for 1-2 distances of 0.004 and sigma for 1-3 distances of 0.004
 O19, C18, C21B, C20, C23, C24, C22
 with sigma for 1-2 distances of 0.004 and sigma for 1-3 distances of 0.004
5. Others
 Sof(H17C)=Sof(H17D)=Sof(C21B)=Sof(H24D)=Sof(H24E)=Sof(H24F)=Sof(C22B)=
 Sof(H22C)=Sof(H22D)=Sof(O19B)=Sof(C20B)=Sof(H20C)=Sof(H20D)=Sof(C23B)=
 Sof(H23D)=Sof(H23E)=Sof(H23F)=Sof(C18B)=1-FVAR(1)
 Sof(O19)=Sof(C18)=Sof(H17A)=Sof(H17B)=Sof(C20)=Sof(H20A)=Sof(H20B)=Sof(C23)=
 Sof(H23A)=Sof(H23B)=Sof(H23C)=Sof(H24A)=Sof(H24B)=Sof(H24C)=Sof(C22)=Sof(H22A)=
 Sof(H22B)=Sof(C21)=FVAR(1)
6.a Secondary CH2 refined with riding coordinates:
 C10(H10A,H10B), C17(H17A,H17B), C17(H17C,H17D), C20(H20A,H20B), C22(H22A,
 H22B), C22B(H22C,H22D), C20B(H20C,H20D)
6.b Me refined with riding coordinates:
 C24(H24D,H24E,H24F), C24(H24A,H24B,H24C)
6.c Aromatic/amide H refined with riding coordinates:
 C4(H4), C12(H12), C8(H8), C15(H15), C13(H13), C14(H14), C7(H7), C5(H5)
6.d Idealised Me refined as rotating group:
 C23(H23A,H23B,H23C), C0AA(H0AA,H0AB,H0AC), C23B(H23D,H23E,H23F)
;
_shelx_shelxl_version_number 2016/6
_olex2_submission_special_instructions 'No special instructions were received'
_oxdiff_exptl_absorpt_empirical_details
;
Empirical correction (ABSPACK) includes:
- Absorption correction using spherical harmonics
- Frame scaling
;
_oxdiff_exptl_absorpt_empirical_full_max 2.568
_oxdiff_exptl_absorpt_empirical_full_min 0.424

loop_
_space_group_symop_operation_xyz
'x, y, z'
'-x, -y, -z'

loop_
_atom_site_label
_atom_site_type_symbol
_atom_site_fract_x
_atom_site_fract_y
_atom_site_fract_z
_atom_site_U_iso_or_equiv
_atom_site_adp_type
_atom_site_occupancy
_atom_site_site_symmetry_order
_atom_site_calc_flag
_atom_site_refinement_flags_posn
_atom_site_refinement_flags_adp
_atom_site_refinement_flags_occupancy
_atom_site_disorder_assembly
_atom_site_disorder_group
S1 S 0.25335(4) 0.00481(4) 0.22908(5) 0.03696(14) Uani 1 1 d . . . . .
O2 O 0.36926(14) -0.05763(13) 0.24193(15) 0.0467(3) Uani 1 1 d . . . . .
N9 N 0.30159(14) 0.15229(14) 0.22670(15) 0.0340(3) Uani 1 1 d . . . . .
O1 O 0.11923(14) -0.08007(13) 0.09958(14) 0.0488(3) Uani 1 1 d . . . . .
O19 O 0.62356(15) 0.45420(16) 0.41201(17) 0.0375(4) Uani 0.786(2) 1 d . U P A 1
C11 C 0.24784(16) 0.36159(17) 0.20262(17) 0.0343(3) Uani 1 1 d . . . . .
C16 C 0.38735(17) 0.41206(16) 0.23596(18) 0.0341(3) Uani 1 1 d . U . . .
C10 C 0.19620(16) 0.23311(18) 0.21164(19) 0.0371(3) Uani 1 1 d . . . . .
H10A H 0.174262 0.268611 0.301384 0.045 Uiso 1 1 calc R . . . .
H10B H 0.108711 0.166158 0.117535 0.045 Uiso 1 1 calc R . . . .
C4 C 0.10571(18) 0.0966(2) 0.3990(2) 0.0435(4) Uani 1 1 d . . . . .
H4 H 0.031920 0.080360 0.307673 0.052 Uiso 1 1 calc R . . . .
C18 C 0.4956(3) 0.3406(3) 0.2870(3) 0.0308(6) Uani 0.786(2) 1 d D U P A 1
C12 C 0.15141(19) 0.4349(2) 0.1639(2) 0.0430(4) Uani 1 1 d . . . . .
H12 H 0.055976 0.399665 0.139618 0.052 Uiso 1 1 calc R . . . .
C8 C 0.33657(18) 0.08628(19) 0.5309(2) 0.0428(4) Uani 1 1 d . . . . .
H8 H 0.421906 0.064920 0.530517 0.051 Uiso 1 1 calc R . . . .
C17 C 0.44298(16) 0.25048(17) 0.3422(2) 0.0371(4) Uani 1 1 d . U . . .
H17A H 0.507759 0.191871 0.359343 0.045 Uiso 0.786(2) 1 calc R . P A 1
H17B H 0.440393 0.316607 0.441302 0.045 Uiso 0.786(2) 1 calc R . P A 1
H17C H 0.507045 0.196592 0.372867 0.045 Uiso 0.214(2) 1 calc R . P A 2
H17D H 0.440823 0.331447 0.435046 0.045 Uiso 0.214(2) 1 calc R . P A 2
C3 C 0.22999(17) 0.06441(17) 0.39834(19) 0.0356(3) Uani 1 1 d . . . . .
C15 C 0.42718(19) 0.53478(19) 0.2297(2) 0.0435(4) Uani 1 1 d . . . . .
H15 H 0.521754 0.568949 0.250695 0.052 Uiso 1 1 calc R . . . .
C13 C 0.1931(2) 0.5575(2) 0.1607(2) 0.0496(4) Uani 1 1 d . . . . .
H13 H 0.126917 0.607262 0.135957 0.060 Uiso 1 1 calc R . . . .
C6 C 0.1958(2) 0.1744(2) 0.6686(2) 0.0465(4) Uani 1 1 d . . . . .
C14 C 0.3313(2) 0.60795(19) 0.1935(2) 0.0493(4) Uani 1 1 d . . . . .
H14 H 0.360334 0.692379 0.191153 0.059 Uiso 1 1 calc R . . . .
C7 C 0.31789(19) 0.1397(2) 0.6644(2) 0.0478(4) Uani 1 1 d . . . . .
H7 H 0.390446 0.152608 0.754728 0.057 Uiso 1 1 calc R . . . .
C21B C 0.7131(18) 0.316(2) 0.261(2) 0.0445(7) Uani 0.214(2) 1 d D U P A 2
C5 C 0.0905(2) 0.1525(2) 0.5345(2) 0.0489(4) Uani 1 1 d . . . . .
H5 H 0.006216 0.176474 0.535687 0.059 Uiso 1 1 calc R . . . .
C20 C 0.7363(2) 0.3893(3) 0.4104(3) 0.0433(5) Uani 0.786(2) 1 d D U P A 1
H20A H 0.740401 0.328488 0.457112 0.052 Uiso 0.786(2) 1 calc R . P A 1
H20B H 0.827075 0.465817 0.468425 0.052 Uiso 0.786(2) 1 calc R . P A 1
C23 C 0.7657(3) 0.1635(4) 0.2130(4) 0.0691(9) Uani 0.786(2) 1 d D U P A 1
H23A H 0.868258 0.200027 0.268832 0.104 Uiso 0.786(2) 1 calc GR . P A 1
H23B H 0.738244 0.097491 0.102905 0.104 Uiso 0.786(2) 1 calc GR . P A 1
H23C H 0.730238 0.110167 0.252325 0.104 Uiso 0.786(2) 1 calc GR . P A 1
C24 C 0.7605(3) 0.3881(3) 0.1875(3) 0.0829(8) Uani 1 1 d D U . . .
H24D H 0.681265 0.411159 0.129995 0.124 Uiso 0.214(2) 1 calc R . P A 2
H24E H 0.836073 0.478686 0.267948 0.124 Uiso 0.214(2) 1 calc R . P A 2
H24F H 0.794841 0.321049 0.117036 0.124 Uiso 0.214(2) 1 calc R . P A 2
H24A H 0.717085 0.468736 0.205259 0.124 Uiso 0.786(2) 1 calc R . P A 1
H24B H 0.862541 0.428213 0.248197 0.124 Uiso 0.786(2) 1 calc R . P A 1
H24C H 0.738030 0.328652 0.077813 0.124 Uiso 0.786(2) 1 calc R . P A 1
C0AA C 0.1775(3) 0.2337(3) 0.8147(3) 0.0657(6) Uani 1 1 d . . . . .
H0AA H 0.211410 0.177895 0.863674 0.099 Uiso 1 1 calc GR . . . .
H0AB H 0.077922 0.224436 0.790335 0.099 Uiso 1 1 calc GR . . . .
H0AC H 0.231405 0.337224 0.885189 0.099 Uiso 1 1 calc GR . . . .
C22 C 0.5414(3) 0.2441(3) 0.1612(3) 0.0415(5) Uani 0.786(2) 1 d D U P A 1
H22A H 0.506019 0.139123 0.123514 0.050 Uiso 0.786(2) 1 calc R . P A 1
H22B H 0.503529 0.258389 0.072937 0.050 Uiso 0.786(2) 1 calc R . P A 1
C22B C 0.6397(8) 0.3990(9) 0.3504(10) 0.0375(4) Uani 0.214(2) 1 d D U P A 2
H22C H 0.654380 0.500034 0.370140 0.045 Uiso 0.214(2) 1 calc R . P A 2
H22D H 0.671665 0.403597 0.449992 0.045 Uiso 0.214(2) 1 calc R . P A 2
O19B O 0.4693(7) 0.2057(7) 0.0963(7) 0.0415(5) Uani 0.214(2) 1 d . U P A 2
C20B C 0.6025(11) 0.1770(12) 0.1237(13) 0.068(3) Uani 0.214(2) 1 d D U P A 2
H20C H 0.620375 0.147019 0.031938 0.082 Uiso 0.214(2) 1 calc R . P A 2
H20D H 0.604670 0.096726 0.145108 0.082 Uiso 0.214(2) 1 calc R . P A 2
C23B C 0.8449(17) 0.292(2) 0.339(2) 0.138(8) Uani 0.214(2) 1 d D U P A 2
H23D H 0.912475 0.306905 0.301636 0.207 Uiso 0.214(2) 1 calc GR . P A 2
H23E H 0.826280 0.190996 0.317506 0.207 Uiso 0.214(2) 1 calc GR . P A 2
H23F H 0.883636 0.360773 0.450649 0.207 Uiso 0.214(2) 1 calc GR . P A 2
C18B C 0.4872(15) 0.3102(16) 0.2456(14) 0.0308(6) Uani 0.214(2) 1 d D U P A 2
C21 C 0.7039(5) 0.2922(5) 0.2365(5) 0.0445(7) Uani 0.786(2) 1 d D . P A 1

loop_
_atom_site_aniso_label
_atom_site_aniso_U_11
_atom_site_aniso_U_22
_atom_site_aniso_U_33
_atom_site_aniso_U_23
_atom_site_aniso_U_13
_atom_site_aniso_U_12
S1 0.0456(2) 0.0272(2) 0.0345(2) 0.01514(16) 0.01556(17) 0.00827(15)
O2 0.0601(8) 0.0348(6) 0.0529(8) 0.0245(6) 0.0289(6) 0.0215(6)
N9 0.0381(7) 0.0298(6) 0.0330(7) 0.0168(5) 0.0141(6) 0.0094(5)
O1 0.0559(8) 0.0339(6) 0.0360(7) 0.0130(5) 0.0091(6) -0.0018(5)
O19 0.0349(7) 0.0326(8) 0.0316(8) 0.0114(7) 0.0091(6) 0.0054(6)
C11 0.0390(8) 0.0332(7) 0.0285(8) 0.0157(6) 0.0131(6) 0.0115(6)
C16 0.0400(8) 0.0298(7) 0.0295(8) 0.0148(6) 0.0131(6) 0.0093(6)
C10 0.0347(8) 0.0396(8) 0.0389(9) 0.0229(7) 0.0145(7) 0.0121(6)
C4 0.0397(8) 0.0492(9) 0.0434(10) 0.0290(8) 0.0138(7) 0.0102(7)
C18 0.0351(9) 0.0264(16) 0.0251(16) 0.0095(12) 0.0129(12) 0.0084(10)
C12 0.0438(9) 0.0469(9) 0.0425(9) 0.0270(8) 0.0170(7) 0.0184(7)
C8 0.0393(8) 0.0449(9) 0.0432(10) 0.0254(8) 0.0139(7) 0.0100(7)
C17 0.0360(8) 0.0366(8) 0.0419(9) 0.0246(7) 0.0142(7) 0.0117(6)
C3 0.0390(8) 0.0314(7) 0.0361(8) 0.0202(7) 0.0135(6) 0.0053(6)
C15 0.0463(9) 0.0365(8) 0.0431(9) 0.0218(7) 0.0142(8) 0.0074(7)
C13 0.0572(11) 0.0435(9) 0.0500(11) 0.0285(9) 0.0178(9) 0.0238(8)
C6 0.0521(10) 0.0420(9) 0.0399(9) 0.0200(8) 0.0189(8) 0.0009(7)
C14 0.0623(11) 0.0333(8) 0.0488(10) 0.0256(8) 0.0155(9) 0.0105(8)
C7 0.0445(9) 0.0521(10) 0.0366(9) 0.0245(8) 0.0078(7) 0.0018(8)
C21B 0.0416(11) 0.0503(19) 0.0380(18) 0.0187(15) 0.0191(12) 0.0172(12)
C5 0.0458(9) 0.0555(11) 0.0541(11) 0.0321(9) 0.0256(9) 0.0142(8)
C20 0.0350(10) 0.0466(12) 0.0409(12) 0.0210(10) 0.0116(9) 0.0099(9)
C23 0.0681(18) 0.0691(18) 0.0605(18) 0.0287(15) 0.0216(14) 0.0393(15)
C24 0.0900(19) 0.0882(18) 0.0814(18) 0.0422(15) 0.0542(16) 0.0104(15)
C0AA 0.0743(14) 0.0674(14) 0.0450(11) 0.0210(10) 0.0301(11) 0.0030(11)
C22 0.0466(14) 0.0430(12) 0.0307(12) 0.0147(10) 0.0185(10) 0.0159(11)
C22B 0.0349(7) 0.0326(8) 0.0316(8) 0.0114(7) 0.0091(6) 0.0054(6)
O19B 0.0466(14) 0.0430(12) 0.0307(12) 0.0147(10) 0.0185(10) 0.0159(11)
C20B 0.056(5) 0.061(6) 0.070(6) 0.018(4) 0.034(5) 0.012(4)
C23B 0.083(10) 0.153(17) 0.124(14) 0.047(12) 0.017(9) 0.075(11)
C18B 0.0351(9) 0.0264(16) 0.0251(16) 0.0095(12) 0.0129(12) 0.0084(10)
C21 0.0416(11) 0.0503(19) 0.0380(18) 0.0187(15) 0.0191(12) 0.0172(12)

loop_
_atom_type_symbol
_atom_type_description
_atom_type_scat_dispersion_real
_atom_type_scat_dispersion_imag
_atom_type_scat_source
C C 0.0181 0.0091 'International Tables Vol C Tables 4.2.6.8 and 6.1.1.4'
H H 0.0000 0.0000 'International Tables Vol C Tables 4.2.6.8 and 6.1.1.4'
N N 0.0311 0.0180 'International Tables Vol C Tables 4.2.6.8 and 6.1.1.4'
O O 0.0492 0.0322 'International Tables Vol C Tables 4.2.6.8 and 6.1.1.4'
S S 0.3331 0.5567 'International Tables Vol C Tables 4.2.6.8 and 6.1.1.4'

loop_
_exptl_crystal_face_index_h
_exptl_crystal_face_index_k
_exptl_crystal_face_index_l
_exptl_crystal_face_perp_dist
0 0 1 0.0528
0 0 -1 0.0528
0 -1 0 0.1528
1 0 0 0.0044
-1 0 0 0.0214
1 1 -2 0.0919
-1 -1 2 0.0919

loop_
_geom_angle_atom_site_label_1
_geom_angle_atom_site_label_2
_geom_angle_atom_site_label_3
_geom_angle
O2 S1 N9 106.49(7)
O2 S1 C3 108.38(8)
N9 S1 C3 106.76(7)
O1 S1 O2 119.80(8)
O1 S1 N9 106.75(7)
O1 S1 C3 107.97(8)
C10 N9 S1 115.60(10)
C17 N9 S1 116.44(10)
C17 N9 C10 112.33(12)
C20 O19 C18 106.83(18)
C16 C11 C10 122.65(14)
C16 C11 C12 119.52(15)
C12 C11 C10 117.80(15)
C11 C16 C18 120.70(18)
C11 C16 C18B 118.5(6)
C15 C16 C11 118.90(15)
C15 C16 C18 120.31(19)
C15 C16 C18B 121.4(6)
N9 C10 C11 111.41(13)
N9 C10 H10A 109.3
N9 C10 H10B 109.3
C11 C10 H10A 109.3
C11 C10 H10B 109.3
H10A C10 H10B 108.0
C3 C4 H4 120.4
C5 C4 H4 120.4
C5 C4 C3 119.21(17)
O19 C18 C16 108.8(2)
O19 C18 C17 109.3(2)
O19 C18 C22 104.3(2)
C16 C18 C17 110.7(2)
C16 C18 C22 113.7(2)
C17 C18 C22 109.8(2)
C11 C12 H12 119.6
C13 C12 C11 120.82(17)
C13 C12 H12 119.6
C3 C8 H8 120.3
C3 C8 C7 119.45(17)
C7 C8 H8 120.3
N9 C17 C18 109.85(16)
N9 C17 H17A 109.7
N9 C17 H17B 109.7
N9 C17 H17C 111.6
N9 C17 H17D 111.6
N9 C17 C18B 100.6(5)
C18 C17 H17A 109.7
C18 C17 H17B 109.7
H17A C17 H17B 108.2
H17C C17 H17D 109.4
C18B C17 H17C 111.6
C18B C17 H17D 111.6
C4 C3 S1 118.98(13)
C8 C3 S1 120.61(13)
C8 C3 C4 120.32(16)
C16 C15 H15 119.4
C14 C15 C16 121.15(17)
C14 C15 H15 119.4
C12 C13 H13 120.0
C12 C13 C14 119.94(17)
C14 C13 H13 120.0
C7 C6 C5 118.26(17)
C7 C6 C0AA 120.76(19)
C5 C6 C0AA 120.98(19)
C15 C14 H14 120.2
C13 C14 C15 119.66(17)
C13 C14 H14 120.2
C8 C7 H7 119.3
C6 C7 C8 121.34(17)
C6 C7 H7 119.3
C24 C21B C20B 103.1(12)
C22B C21B C24 113.4(13)
C22B C21B C20B 105.4(12)
C23B C21B C24 100.5(14)
C23B C21B C22B 119.6(15)
C23B C21B C20B 113.8(15)
C4 C5 C6 121.40(18)
C4 C5 H5 119.3
C6 C5 H5 119.3
O19 C20 H20A 110.6
O19 C20 H20B 110.6
O19 C20 C21 105.5(2)
H20A C20 H20B 108.8
C21 C20 H20A 110.6
C21 C20 H20B 110.6
H23A C23 H23B 109.5
H23A C23 H23C 109.5
H23B C23 H23C 109.5
C21 C23 H23A 109.5
C21 C23 H23B 109.5
C21 C23 H23C 109.5
C21B C24 H24D 109.5
C21B C24 H24E 109.5
C21B C24 H24F 109.5
H24D C24 H24E 109.5
H24D C24 H24F 109.5
H24E C24 H24F 109.5
H24A C24 H24B 109.5
H24A C24 H24C 109.5
H24B C24 H24C 109.5
C21 C24 H24A 109.5
C21 C24 H24B 109.5
C21 C24 H24C 109.5
C6 C0AA H0AA 109.5
C6 C0AA H0AB 109.5
C6 C0AA H0AC 109.5
H0AA C0AA H0AB 109.5
H0AA C0AA H0AC 109.5
H0AB C0AA H0AC 109.5
C18 C22 H22A 110.3
C18 C22 H22B 110.3
H22A C22 H22B 108.6
C21 C22 C18 107.0(2)
C21 C22 H22A 110.3
C21 C22 H22B 110.3
C21B C22B H22C 111.2
C21B C22B H22D 111.2
C21B C22B C18B 102.8(10)
H22C C22B H22D 109.1
C18B C22B H22C 111.2
C18B C22B H22D 111.2
C18B O19B C20B 103.0(9)
C21B C20B H20C 110.1
C21B C20B H20D 110.1
O19B C20B C21B 107.9(10)
O19B C20B H20C 110.1
O19B C20B H20D 110.1
H20C C20B H20D 108.4
C21B C23B H23D 109.5
C21B C23B H23E 109.5
C21B C23B H23F 109.5
H23D C23B H23E 109.5
H23D C23B H23F 109.5
H23E C23B H23F 109.5
C16 C18B C17 101.4(8)
C22B C18B C16 111.7(9)
C22B C18B C17 104.1(9)
O19B C18B C16 110.0(10)
O19B C18B C17 117.9(10)
O19B C18B C22B 111.2(10)
C23 C21 C20 109.2(3)
C23 C21 C24 113.3(3)
C23 C21 C22 112.5(3)
C24 C21 C20 109.0(3)
C24 C21 C22 111.6(3)
C22 C21 C20 100.5(3)

loop_
_geom_bond_atom_site_label_1
_geom_bond_atom_site_label_2
_geom_bond_distance
S1 O2 1.4353(13)
S1 N9 1.6421(13)
S1 O1 1.4330(13)
S1 C3 1.7643(17)
N9 C10 1.4714(19)
N9 C17 1.470(2)
O19 C18 1.452(3)
O19 C20 1.426(3)
C11 C16 1.394(2)
C11 C10 1.505(2)
C11 C12 1.398(2)
C16 C18 1.510(4)
C16 C15 1.392(2)
C16 C18B 1.586(16)
C10 H10A 0.9900
C10 H10B 0.9900
C4 H4 0.9500
C4 C3 1.387(2)
C4 C5 1.386(3)
C18 C17 1.518(4)
C18 C22 1.551(3)
C12 H12 0.9500
C12 C13 1.377(3)
C8 H8 0.9500
C8 C3 1.382(2)
C8 C7 1.387(3)
C17 H17A 0.9900
C17 H17B 0.9900
C17 H17C 0.9900
C17 H17D 0.9900
C17 C18B 1.632(17)
C15 H15 0.9500
C15 C14 1.386(3)
C13 H13 0.9500
C13 C14 1.382(3)
C6 C7 1.383(3)
C6 C5 1.388(3)
C6 C0AA 1.505(3)
C14 H14 0.9500
C7 H7 0.9500
C21B C24 1.512(18)
C21B C22B 1.474(16)
C21B C20B 1.512(17)
C21B C23B 1.472(17)
C5 H5 0.9500
C20 H20A 0.9900
C20 H20B 0.9900
C20 C21 1.564(4)
C23 H23A 0.9800
C23 H23B 0.9800
C23 H23C 0.9800
C23 C21 1.522(5)
C24 H24D 0.9800
C24 H24E 0.9800
C24 H24F 0.9800
C24 H24A 0.9800
C24 H24B 0.9800
C24 H24C 0.9800
C24 C21 1.532(6)
C0AA H0AA 0.9800
C0AA H0AB 0.9800
C0AA H0AC 0.9800
C22 H22A 0.9900
C22 H22B 0.9900
C22 C21 1.548(5)
C22B H22C 0.9900
C22B H22D 0.9900
C22B C18B 1.517(13)
O19B C20B 1.425(12)
O19B C18B 1.412(13)
C20B H20C 0.9900
C20B H20D 0.9900
C23B H23D 0.9800
C23B H23E 0.9800
C23B H23F 0.9800

loop_
_geom_torsion_atom_site_label_1
_geom_torsion_atom_site_label_2
_geom_torsion_atom_site_label_3
_geom_torsion_atom_site_label_4
_geom_torsion
S1 N9 C10 C11 -177.14(10)
S1 N9 C17 C18 156.19(14)
S1 N9 C17 C18B 146.0(5)
O2 S1 N9 C10 179.13(11)
O2 S1 N9 C17 -45.74(13)
O2 S1 C3 C4 -164.90(13)
O2 S1 C3 C8 18.49(16)
N9 S1 C3 C4 80.75(14)
N9 S1 C3 C8 -95.86(15)
N9 C17 C18B C16 70.4(5)
N9 C17 C18B C22B -173.5(7)
N9 C17 C18B O19B -49.7(11)
O1 S1 N9 C10 50.05(13)
O1 S1 N9 C17 -174.82(11)
O1 S1 C3 C4 -33.72(15)
O1 S1 C3 C8 149.67(14)
O19 C18 C17 N9 170.18(16)
O19 C18 C22 C21 11.1(3)
O19 C20 C21 C23 -150.7(3)
O19 C20 C21 C24 85.1(3)
O19 C20 C21 C22 -32.2(3)
C11 C16 C18 O19 -137.90(19)
C11 C16 C18 C17 -17.8(2)
C11 C16 C18 C22 106.3(3)
C11 C16 C15 C14 1.0(3)
C11 C16 C18B C17 -42.9(7)
C11 C16 C18B C22B -153.3(7)
C11 C16 C18B O19B 82.7(11)
C11 C12 C13 C14 1.1(3)
C16 C11 C10 N9 -12.0(2)
C16 C11 C12 C13 -1.0(3)
C16 C18 C17 N9 50.32(18)
C16 C18 C22 C21 129.5(3)
C16 C15 C14 C13 -0.9(3)
C10 N9 C17 C18 -67.26(19)
C10 N9 C17 C18B -77.4(5)
C10 C11 C16 C18 -1.4(2)
C10 C11 C16 C15 -177.86(15)
C10 C11 C16 C18B 14.6(6)
C10 C11 C12 C13 176.94(16)
C18 O19 C20 C21 41.9(3)
C18 C16 C15 C14 -175.51(17)
C18 C22 C21 C20 12.1(4)
C18 C22 C21 C23 128.1(3)
C18 C22 C21 C24 -103.3(3)
C12 C11 C16 C18 176.44(15)
C12 C11 C16 C15 0.0(2)
C12 C11 C16 C18B -167.6(5)
C12 C11 C10 N9 170.17(14)
C12 C13 C14 C15 -0.1(3)
C17 N9 C10 C11 45.92(18)
C17 C18 C22 C21 -105.9(3)
C3 S1 N9 C10 -65.24(13)
C3 S1 N9 C17 69.90(13)
C3 C4 C5 C6 -1.3(3)
C3 C8 C7 C6 -1.4(3)
C15 C16 C18 O19 38.5(3)
C15 C16 C18 C17 158.68(16)
C15 C16 C18 C22 -77.2(3)
C15 C16 C18B C17 149.8(4)
C15 C16 C18B C22B 39.5(11)
C15 C16 C18B O19B -84.6(9)
C7 C8 C3 S1 177.03(13)
C7 C8 C3 C4 0.5(3)
C7 C6 C5 C4 0.4(3)
C21B C22B C18B C16 -135.6(11)
C21B C22B C18B C17 115.8(10)
C21B C22B C18B O19B -12.2(16)
C5 C4 C3 S1 -175.80(14)
C5 C4 C3 C8 0.8(3)
C5 C6 C7 C8 0.9(3)
C20 O19 C18 C16 -154.44(18)
C20 O19 C18 C17 84.6(2)
C20 O19 C18 C22 -32.8(3)
C24 C21B C22B C18B 104.5(13)
C24 C21B C20B O19B -94.2(11)
C0AA C6 C7 C8 -179.39(18)
C0AA C6 C5 C4 -179.28(18)
C22 C18 C17 N9 -75.9(2)
C22B C21B C20B O19B 24.9(15)
C20B C21B C22B C18B -7.5(15)
C20B O19B C18B C16 151.8(9)
C20B O19B C18B C17 -92.6(11)
C20B O19B C18B C22B 27.5(14)
C23B C21B C22B C18B -137.2(17)
C23B C21B C20B O19B 158.0(14)
C18B C16 C15 C14 168.2(5)
C18B O19B C20B C21B -31.7(14)

loop_
_exptl_oxdiff_crystal_face_indexfrac_h
_exptl_oxdiff_crystal_face_indexfrac_k
_exptl_oxdiff_crystal_face_indexfrac_l
_exptl_oxdiff_crystal_face_x
_exptl_oxdiff_crystal_face_y
_exptl_oxdiff_crystal_face_z
-0.0003 0.0004 0.9999 0.0408 -0.1182 -0.1261
0.0003 -0.0004 -0.9999 -0.0408 0.1182 0.1261
-0.0001 -1.0002 0.0013 -0.0038 0.1657 -0.0323
1.0011 -0.0004 -0.0007 0.1555 -0.0442 -0.0074
-1.0011 0.0004 0.0007 -0.1555 0.0442 0.0074
1.0018 0.9990 -2.0018 0.0777 0.0264 0.2772
-1.0018 -0.9990 2.0018 -0.0777 -0.0264 -0.2772
